data_4500676
loop_
_publ_author_name
'Liu, Hai-Yan'
'Wu, Hua'
'Yang, Jin'
'Liu, Ying-Ying'
'Liu, Bo'
'Liu, Yun-Yu'
'Ma, Jian-Fang'

_publ_section_title
;
 pH-Dependent Assembly of 1D to 3D Octamolybdate Hybrid Materials Based on
 a New Flexible Bis-[(pyridyl)-benzimidazole] Ligand
;
_journal_issue 7
_journal_name_full 'Crystal Growth &amp; Design'
_journal_page_first 2920
_journal_paper_doi 10.1021/cg200095c
_journal_volume 11
_journal_year 2011
_chemical_formula_moiety 'C28 H24 N6'
_chemical_formula_sum 'C28 H24 N6'
_chemical_formula_weight 444.53
_chemical_name_systematic
;
 ?
;
_space_group_IT_number 2
_symmetry_cell_setting triclinic
_symmetry_space_group_name_Hall '-P 1'
_symmetry_space_group_name_H-M 'P -1'
_atom_sites_solution_hydrogens geom
_atom_sites_solution_primary direct
_atom_sites_solution_secondary difmap
_audit_creation_method SHELXL-97
_cell_angle_alpha 74.025(6)
_cell_angle_beta 75.373(7)
_cell_angle_gamma 80.650(6)
_cell_formula_units_Z 2
_cell_length_a 8.9954(8)
_cell_length_b 9.7521(5)
_cell_length_c 14.1574(10)
_cell_measurement_reflns_used 4349
_cell_measurement_temperature 293(2)
_cell_measurement_theta_max 26.4
_cell_measurement_theta_min 1.5
_cell_volume 1149.50(15)
_computing_cell_refinement CrysAlis
_computing_data_collection 'CrysAlis (Oxford Diffraction, 2006)'
_computing_data_reduction CrysAlis
_computing_structure_refinement 'SHELXL-97 (Sheldrick, 2008)'
_computing_structure_solution 'SHELXS-97 (Sheldrick, 1997)'
_diffrn_ambient_temperature 293(2)
_diffrn_detector_area_resol_mean 10.0
_diffrn_measured_fraction_theta_full 0.940
_diffrn_measured_fraction_theta_max 0.925
_diffrn_measurement_device_type 'Oxford Diffraction Gemini R Ultra'
_diffrn_measurement_method '\w scan'
_diffrn_radiation_monochromator graphite
_diffrn_radiation_source 'fine-focus sealed tube'
_diffrn_radiation_type MoK\a
_diffrn_radiation_wavelength 0.71073
_diffrn_reflns_av_R_equivalents 0.0485
_diffrn_reflns_av_sigmaI/netI 0.1419
_diffrn_reflns_limit_h_max 11
_diffrn_reflns_limit_h_min -8
_diffrn_reflns_limit_k_max 9
_diffrn_reflns_limit_k_min -12
_diffrn_reflns_limit_l_max 17
_diffrn_reflns_limit_l_min -14
_diffrn_reflns_number 6276
_diffrn_reflns_theta_full 25.00
_diffrn_reflns_theta_max 26.37
_diffrn_reflns_theta_min 1.53
_exptl_absorpt_coefficient_mu 0.079
_exptl_absorpt_correction_T_max 0.91
_exptl_absorpt_correction_T_min 0.76
_exptl_absorpt_correction_type multi-scan
_exptl_absorpt_process_details
;
CrysAlis (Oxford Diffraction, 2006)
;
_exptl_crystal_colour Yellow
_exptl_crystal_density_diffrn 1.284
_exptl_crystal_density_method 'not measured'
_exptl_crystal_description block
_exptl_crystal_F_000 468
_exptl_crystal_size_max 0.24
_exptl_crystal_size_mid 0.18
_exptl_crystal_size_min 0.16
_refine_diff_density_max 0.252
_refine_diff_density_min -0.264
_refine_diff_density_rms 0.074
_refine_ls_extinction_method none
_refine_ls_goodness_of_fit_ref 0.809
_refine_ls_hydrogen_treatment constr
_refine_ls_matrix_type full
_refine_ls_number_parameters 307
_refine_ls_number_reflns 4349
_refine_ls_number_restraints 0
_refine_ls_restrained_S_all 0.809
_refine_ls_R_factor_all 0.1395
_refine_ls_R_factor_gt 0.0525
_refine_ls_shift/su_max 0.000
_refine_ls_shift/su_mean 0.000
_refine_ls_structure_factor_coef Fsqd
_refine_ls_weighting_details 'calc w=1/[\s^2^(Fo^2^)+(0.0787P)^2^+0.0000P] where P=(Fo^2^+2Fc^2^)/3'
_refine_ls_weighting_scheme calc
_refine_ls_wR_factor_gt 0.1139
_refine_ls_wR_factor_ref 0.1593
_reflns_number_gt 1810
_reflns_number_total 4349
_reflns_threshold_expression >2\s(I)
_cod_data_source_file cg200095c_si_002.cif
_cod_data_source_block L
_cod_original_cell_volume 1149.50(14)
_cod_original_sg_symbol_Hall '-P 1 '
_cod_original_sg_symbol_H-M 'P -1 '
_cod_database_code 4500676

loop_
_symmetry_equiv_pos_as_xyz
'x, y, z'
'-x, -y, -z'

loop_
_atom_site_label
_atom_site_type_symbol
_atom_site_fract_x
_atom_site_fract_y
_atom_site_fract_z
_atom_site_U_iso_or_equiv
_atom_site_adp_type
_atom_site_occupancy
_atom_site_symmetry_multiplicity
_atom_site_calc_flag
_atom_site_refinement_flags
C1 C 0.2556(4) 0.0106(3) -0.0042(2) 0.0461(8) Uani 1 1 d .
C2 C 0.2317(4) -0.1408(3) 0.0489(2) 0.0475(9) Uani 1 1 d .
C3 C 0.0902(4) -0.1833(3) 0.1025(2) 0.0509(9) Uani 1 1 d .
H3 H 0.0045 -0.1160 0.1085 0.061 Uiso 1 1 calc R
C4 C 0.0759(5) -0.3264(4) 0.1475(3) 0.0628(10) Uani 1 1 d .
H4 H -0.0209 -0.3526 0.1843 0.075 Uiso 1 1 calc R
C5 C 0.3286(6) -0.3870(5) 0.0871(4) 0.0821(13) Uani 1 1 d .
H5 H 0.4115 -0.4571 0.0810 0.098 Uiso 1 1 calc R
C6 C 0.3543(5) -0.2461(4) 0.0396(3) 0.0632(10) Uani 1 1 d .
H6 H 0.4516 -0.2225 0.0021 0.076 Uiso 1 1 calc R
C7 C 0.2349(4) 0.2466(3) -0.0361(2) 0.0456(8) Uani 1 1 d .
C8 C 0.3194(4) 0.1976(4) -0.1193(2) 0.0534(9) Uani 1 1 d .
C9 C 0.3746(4) 0.2972(4) -0.2077(3) 0.0686(11) Uani 1 1 d .
H9 H 0.4320 0.2678 -0.2645 0.082 Uiso 1 1 calc R
C10 C 0.3420(5) 0.4403(5) -0.2090(3) 0.0745(12) Uani 1 1 d .
H10 H 0.3774 0.5083 -0.2678 0.089 Uiso 1 1 calc R
C11 C 0.2578(5) 0.4854(4) -0.1246(3) 0.0698(11) Uani 1 1 d .
H11 H 0.2379 0.5830 -0.1279 0.084 Uiso 1 1 calc R
C12 C 0.2037(4) 0.3900(4) -0.0374(3) 0.0600(10) Uani 1 1 d .
H12 H 0.1477 0.4202 0.0194 0.072 Uiso 1 1 calc R
C13 C 0.1142(4) 0.1236(3) 0.1414(2) 0.0486(9) Uani 1 1 d .
H13A H 0.0897 0.0270 0.1771 0.058 Uiso 1 1 calc R
H13B H 0.0174 0.1841 0.1402 0.058 Uiso 1 1 calc R
C14 C 0.2053(4) 0.1759(3) 0.1995(2) 0.0447(8) Uani 1 1 d .
H14A H 0.2981 0.1114 0.2069 0.054 Uiso 1 1 calc R
H14B H 0.2356 0.2706 0.1631 0.054 Uiso 1 1 calc R
C15 C 0.1058(4) 0.1813(3) 0.3021(2) 0.0440(8) Uani 1 1 d .
H15A H 0.0080 0.2363 0.2936 0.053 Uiso 1 1 calc R
H15B H 0.0844 0.0846 0.3397 0.053 Uiso 1 1 calc R
C16 C 0.1774(4) 0.2465(3) 0.3630(2) 0.0416(8) Uani 1 1 d .
H16A H 0.2765 0.1937 0.3705 0.050 Uiso 1 1 calc R
H16B H 0.1949 0.3448 0.3274 0.050 Uiso 1 1 calc R
C17 C 0.0910(4) 0.1577(3) 0.5564(2) 0.0404(8) Uani 1 1 d .
C18 C 0.2130(3) 0.0404(3) 0.5752(2) 0.0393(8) Uani 1 1 d .
C19 C 0.2642(4) 0.0135(3) 0.6641(3) 0.0521(9) Uani 1 1 d .
H19 H 0.2279 0.0735 0.7077 0.063 Uiso 1 1 calc R
C20 C 0.3696(4) -0.1034(4) 0.6866(3) 0.0638(10) Uani 1 1 d .
H20 H 0.4047 -0.1180 0.7454 0.077 Uiso 1 1 calc R
C21 C 0.3737(4) -0.1693(4) 0.5454(3) 0.0628(10) Uani 1 1 d .
H21 H 0.4117 -0.2315 0.5035 0.075 Uiso 1 1 calc R
C22 C 0.2687(4) -0.0552(3) 0.5153(2) 0.0485(9) Uani 1 1 d .
H22 H 0.2361 -0.0431 0.4559 0.058 Uiso 1 1 calc R
C23 C -0.0543(4) 0.3387(3) 0.4812(2) 0.0367(7) Uani 1 1 d .
C24 C -0.1122(4) 0.3024(3) 0.5847(2) 0.0379(8) Uani 1 1 d .
C25 C -0.2467(4) 0.3792(3) 0.6270(2) 0.0474(9) Uani 1 1 d .
H25 H -0.2886 0.3556 0.6959 0.057 Uiso 1 1 calc R
C26 C -0.3145(4) 0.4904(3) 0.5631(3) 0.0523(9) Uani 1 1 d .
H26 H -0.4035 0.5433 0.5892 0.063 Uiso 1 1 calc R
C27 C -0.2515(4) 0.5256(3) 0.4588(3) 0.0511(9) Uani 1 1 d .
H27 H -0.2997 0.6021 0.4178 0.061 Uiso 1 1 calc R
C28 C -0.1218(4) 0.4511(3) 0.4160(3) 0.0497(9) Uani 1 1 d .
H28 H -0.0809 0.4743 0.3470 0.060 Uiso 1 1 calc R
N1 N 0.1937(3) 0.1234(3) 0.03883(18) 0.0460(7) Uani 1 1 d .
N2 N 0.3322(3) 0.0493(3) -0.0979(2) 0.0556(8) Uani 1 1 d .
N3 N 0.1911(5) -0.4285(3) 0.1415(3) 0.0750(10) Uani 1 1 d .
N4 N 0.0773(3) 0.2441(2) 0.46359(17) 0.0383(6) Uani 1 1 d .
N5 N -0.0200(3) 0.1894(2) 0.63095(18) 0.0407(7) Uani 1 1 d .
N6 N 0.4245(4) -0.1966(3) 0.6300(3) 0.0653(9) Uani 1 1 d .

loop_
_atom_site_aniso_label
_atom_site_aniso_U_11
_atom_site_aniso_U_22
_atom_site_aniso_U_33
_atom_site_aniso_U_23
_atom_site_aniso_U_13
_atom_site_aniso_U_12
C1 0.044(2) 0.066(2) 0.035(2) -0.0214(16) -0.0058(17) -0.0107(17)
C2 0.061(3) 0.053(2) 0.038(2) -0.0183(16) -0.0206(18) -0.0068(19)
C3 0.057(3) 0.053(2) 0.045(2) -0.0136(16) -0.0141(19) -0.0065(17)
C4 0.081(3) 0.057(2) 0.060(3) -0.0129(19) -0.029(2) -0.014(2)
C5 0.101(4) 0.066(3) 0.096(4) -0.038(3) -0.052(3) 0.024(3)
C6 0.058(3) 0.082(3) 0.057(3) -0.033(2) -0.015(2) 0.004(2)
C7 0.051(2) 0.059(2) 0.0292(19) -0.0112(16) -0.0048(16) -0.0197(16)
C8 0.055(2) 0.075(2) 0.036(2) -0.0131(18) -0.0108(18) -0.0225(19)
C9 0.069(3) 0.102(3) 0.036(2) -0.014(2) 0.000(2) -0.035(2)
C10 0.085(3) 0.091(3) 0.046(3) 0.003(2) -0.011(2) -0.045(2)
C11 0.092(3) 0.066(2) 0.056(3) -0.002(2) -0.028(2) -0.023(2)
C12 0.080(3) 0.062(2) 0.043(2) -0.0117(18) -0.015(2) -0.0221(19)
C13 0.056(2) 0.060(2) 0.0337(19) -0.0173(16) -0.0052(17) -0.0136(16)
C14 0.050(2) 0.0509(18) 0.0354(19) -0.0150(15) -0.0066(16) -0.0068(15)
C15 0.048(2) 0.0523(18) 0.0310(19) -0.0121(15) -0.0024(16) -0.0098(15)
C16 0.048(2) 0.0477(17) 0.0295(18) -0.0121(14) -0.0023(16) -0.0103(15)
C17 0.055(2) 0.0348(16) 0.036(2) -0.0078(14) -0.0145(18) -0.0120(15)
C18 0.039(2) 0.0376(16) 0.0393(19) -0.0073(14) -0.0051(16) -0.0065(14)
C19 0.059(2) 0.0513(19) 0.050(2) -0.0117(16) -0.0197(19) -0.0032(17)
C20 0.060(3) 0.071(2) 0.060(3) -0.011(2) -0.024(2) 0.006(2)
C21 0.064(3) 0.052(2) 0.074(3) -0.022(2) -0.014(2) 0.0000(19)
C22 0.052(2) 0.0452(19) 0.048(2) -0.0135(16) -0.0117(18) -0.0007(16)
C23 0.045(2) 0.0345(16) 0.0342(19) -0.0119(14) -0.0109(16) -0.0056(15)
C24 0.047(2) 0.0388(17) 0.0311(19) -0.0110(14) -0.0098(16) -0.0072(15)
C25 0.045(2) 0.058(2) 0.040(2) -0.0213(17) -0.0010(17) -0.0049(17)
C26 0.051(2) 0.053(2) 0.059(3) -0.0251(19) -0.014(2) 0.0013(17)
C27 0.058(2) 0.0431(18) 0.054(2) -0.0110(16) -0.021(2) 0.0022(17)
C28 0.066(3) 0.0422(18) 0.043(2) -0.0116(16) -0.0165(19) -0.0024(17)
N1 0.0569(19) 0.0548(16) 0.0293(15) -0.0157(13) -0.0035(13) -0.0138(13)
N2 0.056(2) 0.074(2) 0.0417(19) -0.0229(15) -0.0046(16) -0.0131(15)
N3 0.111(3) 0.056(2) 0.069(2) -0.0164(17) -0.046(2) 0.001(2)
N4 0.0458(17) 0.0422(14) 0.0269(15) -0.0109(12) -0.0024(13) -0.0087(13)
N5 0.0458(17) 0.0425(15) 0.0306(15) -0.0119(12) -0.0015(14) -0.0019(12)
N6 0.057(2) 0.0609(19) 0.071(2) -0.0090(17) -0.0159(19) 0.0057(15)

loop_
_atom_type_symbol
_atom_type_description
_atom_type_scat_dispersion_real
_atom_type_scat_dispersion_imag
_atom_type_scat_source
C C 0.0033 0.0016 'International Tables Vol C Tables 4.2.6.8 and 6.1.1.4'
H H 0.0000 0.0000 'International Tables Vol C Tables 4.2.6.8 and 6.1.1.4'
N N 0.0061 0.0033 'International Tables Vol C Tables 4.2.6.8 and 6.1.1.4'

loop_
_geom_angle_atom_site_label_1
_geom_angle_atom_site_label_2
_geom_angle_atom_site_label_3
_geom_angle
N2 C1 N1 114.0(3)
N2 C1 C2 123.0(3)
N1 C1 C2 123.0(3)
C3 C2 C6 117.8(3)
C3 C2 C1 122.7(3)
C6 C2 C1 119.4(3)
C2 C3 C4 119.5(3)
N3 C4 C3 124.0(4)
N3 C5 C6 123.8(4)
C5 C6 C2 118.5(4)
C12 C7 C8 122.8(3)
C12 C7 N1 131.9(3)
C8 C7 N1 105.4(3)
N2 C8 C9 130.3(3)
N2 C8 C7 110.8(3)
C9 C8 C7 118.8(3)
C10 C9 C8 118.2(3)
C9 C10 C11 121.4(3)
C12 C11 C10 121.3(4)
C11 C12 C7 117.5(3)
N1 C13 C14 114.3(3)
C15 C14 C13 109.1(2)
C16 C15 C14 114.1(2)
N4 C16 C15 111.5(2)
N5 C17 N4 113.1(3)
N5 C17 C18 121.3(3)
N4 C17 C18 125.5(3)
C22 C18 C19 117.4(3)
C22 C18 C17 123.8(3)
C19 C18 C17 118.4(3)
C20 C19 C18 119.1(3)
N6 C20 C19 124.4(4)
N6 C21 C22 124.8(3)
C18 C22 C21 118.7(3)
C24 C23 C28 123.1(3)
C24 C23 N4 105.7(3)
C28 C23 N4 131.2(3)
N5 C24 C23 110.6(3)
N5 C24 C25 129.7(3)
C23 C24 C25 119.7(3)
C26 C25 C24 117.7(3)
C25 C26 C27 121.1(3)
C28 C27 C26 122.1(3)
C27 C28 C23 116.3(3)
C1 N1 C7 105.5(2)
C1 N1 C13 130.1(3)
C7 N1 C13 124.2(2)
C1 N2 C8 104.3(3)
C4 N3 C5 116.4(4)
C17 N4 C23 105.9(2)
C17 N4 C16 130.2(3)
C23 N4 C16 123.9(2)
C17 N5 C24 104.7(2)
C20 N6 C21 115.6(3)

loop_
_geom_bond_atom_site_label_1
_geom_bond_atom_site_label_2
_geom_bond_distance
C1 N2 1.313(4)
C1 N1 1.375(4)
C1 C2 1.484(4)
C2 C3 1.371(4)
C2 C6 1.386(5)
C3 C4 1.377(4)
C4 N3 1.320(5)
C5 N3 1.341(5)
C5 C6 1.382(5)
C7 C12 1.377(4)
C7 C8 1.391(4)
C7 N1 1.396(4)
C8 N2 1.386(4)
C8 C9 1.389(5)
C9 C10 1.374(5)
C10 C11 1.385(5)
C11 C12 1.356(5)
C13 N1 1.448(4)
C13 C14 1.522(4)
C14 C15 1.511(4)
C15 C16 1.509(4)
C16 N4 1.476(3)
C17 N5 1.324(4)
C17 N4 1.375(4)
C17 C18 1.468(4)
C18 C22 1.381(4)
C18 C19 1.392(4)
C19 C20 1.379(5)
C20 N6 1.330(4)
C21 N6 1.333(5)
C21 C22 1.383(5)
C23 C24 1.390(4)
C23 C28 1.390(4)
C23 N4 1.392(4)
C24 N5 1.383(4)
C24 C25 1.404(4)
C25 C26 1.375(4)
C26 C27 1.407(4)
C27 C28 1.366(4)

loop_
_cod_related_entry_id
_cod_related_entry_database
_cod_related_entry_code
1 ChemSpider 30661300
